data_7228408
loop_
_publ_author_name
'Nian, Leyan'
'Huang, Junben'
'Wu, Kui'
'Su, Zhi'
'Yang, Zhihua'
'Pan, Shilie'

_publ_section_title
;
 BaCu2MIVQ4 (MIV = Si, Ge, and Sn; Q = S, Se): synthesis, crystal
 structures, optical performances and theoretical calculations
;
_journal_issue 47
_journal_name_full 'RSC Adv.'
_journal_page_first 29378
_journal_paper_doi 10.1039/C7RA05022D
_journal_volume 7
_journal_year 2017
_chemical_formula_sum 'Ba Cu2 Se4 Sn'
_chemical_formula_weight 698.95
_space_group_crystal_system orthorhombic
_space_group_IT_number 40
_space_group_name_Hall 'A 2 -2a'
_space_group_name_H-M_alt 'A m a 2'
_symmetry_space_group_name_Hall 'A 2 -2a'
_symmetry_space_group_name_H-M 'A m a 2'
_audit_creation_method SHELXL-2014/7
_audit_update_record
;
2017-03-24 deposited with the CCDC.
2017-06-01 downloaded from the CCDC.
;
_cell_angle_alpha 90
_cell_angle_beta 90
_cell_angle_gamma 90
_cell_formula_units_Z 4
_cell_length_a 11.101(10)
_cell_length_b 11.189(10)
_cell_length_c 6.728(6)
_cell_measurement_reflns_used 1268
_cell_measurement_temperature 293(2)
_cell_measurement_theta_max 27.66
_cell_measurement_theta_min 3.53
_cell_volume 835.7(13)
_computing_cell_refinement 'Bruker SMART'
_computing_data_collection 'Bruker SMART'
_computing_data_reduction 'Bruker SAINT'
_computing_molecular_graphics 'Bruker SHELXTL'
_computing_publication_material 'Bruker SHELXTL'
_computing_structure_refinement 'SHELXL-2014/7 (Sheldrick, 2014)'
_computing_structure_solution 'Bruker SHELXTL'
_diffrn_ambient_temperature 293(2)
_diffrn_measured_fraction_theta_full 0.998
_diffrn_measured_fraction_theta_max 0.998
_diffrn_measurement_device_type 'CCD area detector'
_diffrn_measurement_method 'phi and omega scans'
_diffrn_radiation_type MoK\a
_diffrn_radiation_wavelength 0.71073
_diffrn_reflns_av_R_equivalents 0.0343
_diffrn_reflns_av_unetI/netI 0.0466
_diffrn_reflns_Laue_measured_fraction_full 0.998
_diffrn_reflns_Laue_measured_fraction_max 0.998
_diffrn_reflns_limit_h_max 8
_diffrn_reflns_limit_h_min -14
_diffrn_reflns_limit_k_max 13
_diffrn_reflns_limit_k_min -14
_diffrn_reflns_limit_l_max 8
_diffrn_reflns_limit_l_min -8
_diffrn_reflns_number 2497
_diffrn_reflns_point_group_measured_fraction_full 0.997
_diffrn_reflns_point_group_measured_fraction_max 0.998
_diffrn_reflns_theta_full 25.242
_diffrn_reflns_theta_max 27.687
_diffrn_reflns_theta_min 3.534
_diffrn_source 'sealed tube'
_exptl_absorpt_coefficient_mu 29.945
_exptl_absorpt_correction_T_max 0.7456
_exptl_absorpt_correction_T_min 0.2704
_exptl_absorpt_correction_type multi-scan
_exptl_absorpt_process_details SADABS
_exptl_crystal_colour black
_exptl_crystal_density_diffrn 5.555
_exptl_crystal_description block
_exptl_crystal_F_000 1200
_exptl_crystal_size_max 0.206
_exptl_crystal_size_mid 0.145
_exptl_crystal_size_min 0.093
_refine_diff_density_max 1.041
_refine_diff_density_min -1.691
_refine_diff_density_rms 0.235
_refine_ls_abs_structure_details
;
 Refined as an inversion twin.
;
_refine_ls_abs_structure_Flack 0.06(3)
_refine_ls_extinction_method 'SHELXL-2014/7 (Sheldrick 2014'
_refine_ls_goodness_of_fit_ref 1.018
_refine_ls_matrix_type full
_refine_ls_number_parameters 43
_refine_ls_number_reflns 992
_refine_ls_number_restraints 1
_refine_ls_restrained_S_all 1.017
_refine_ls_R_factor_all 0.0265
_refine_ls_R_factor_gt 0.0251
_refine_ls_shift/su_max 0.000
_refine_ls_shift/su_mean 0.000
_refine_ls_structure_factor_coef Fsqd
_refine_ls_weighting_details 'w=1/[\s^2^(Fo^2^)+(0.0146P)^2^] where P=(Fo^2^+2Fc^2^)/3'
_refine_ls_weighting_scheme calc
_refine_ls_wR_factor_gt 0.0527
_refine_ls_wR_factor_ref 0.0532
_reflns_Friedel_coverage 0.843
_reflns_Friedel_fraction_full 0.997
_reflns_Friedel_fraction_max 0.998
_reflns_number_gt 952
_reflns_number_total 992
_reflns_threshold_expression 'I > 2\s(I)'
_cod_data_source_file c7ra05022d2.cif
_cod_data_source_block 22
_cod_database_code 7228408
_shelx_shelxl_version_number 2014/7
_shelx_space_group_comment
;
The symmetry employed for this shelxl refinement is uniquely defined
by the following loop, which should always be used as a source of
symmetry information in preference to the above space-group names.
They are only intended as comments.
;

loop_
_space_group_symop_operation_xyz
'x, y, z'
'-x, -y, z'
'-x+1/2, y, z'
'x+1/2, -y, z'
'x, y+1/2, z+1/2'
'-x, -y+1/2, z+1/2'
'-x+1/2, y+1/2, z+1/2'
'x+1/2, -y+1/2, z+1/2'

loop_
_atom_site_label
_atom_site_type_symbol
_atom_site_fract_x
_atom_site_fract_y
_atom_site_fract_z
_atom_site_U_iso_or_equiv
_atom_site_adp_type
_atom_site_occupancy
_atom_site_site_symmetry_order
_atom_site_calc_flag
_atom_site_refinement_flags_posn
_atom_site_refinement_flags_adp
_atom_site_refinement_flags_occupancy
Sn1 Sn 0.2500 0.14760(9) 0.58646(15) 0.0119(2) Uani 1 2 d S T P
Se1 Se 0.2500 0.10955(13) 0.2189(2) 0.0133(3) Uani 1 2 d S T P
Se2 Se 0.2500 -0.05877(12) 0.7456(2) 0.0134(3) Uani 1 2 d S T P
Se3 Se 0.07169(8) 0.25248(9) 0.7415(2) 0.0132(2) Uani 1 1 d . . .
Cu1 Cu 0.12851(12) 0.28525(13) 0.0862(2) 0.0229(3) Uani 1 1 d . . .
Ba1 Ba 0.0000 0.5000 0.49921(16) 0.0152(2) Uani 1 2 d S T P

loop_
_atom_site_aniso_label
_atom_site_aniso_U_11
_atom_site_aniso_U_22
_atom_site_aniso_U_33
_atom_site_aniso_U_23
_atom_site_aniso_U_13
_atom_site_aniso_U_12
Sn1 0.0104(5) 0.0142(5) 0.0109(4) -0.0005(4) 0.000 0.000
Se1 0.0133(7) 0.0151(7) 0.0115(7) -0.0002(6) 0.000 0.000
Se2 0.0138(7) 0.0118(7) 0.0147(7) -0.0003(6) 0.000 0.000
Se3 0.0112(5) 0.0161(5) 0.0124(5) 0.0005(4) -0.0004(5) 0.0024(4)
Cu1 0.0206(7) 0.0258(7) 0.0225(7) -0.0037(7) -0.0040(7) -0.0025(6)
Ba1 0.0136(4) 0.0132(4) 0.0186(4) 0.000 0.000 -0.0012(3)

loop_
_atom_type_symbol
_atom_type_description
_atom_type_scat_dispersion_real
_atom_type_scat_dispersion_imag
_atom_type_scat_source
Ba Ba -0.3244 2.2819 'International Tables Vol C Tables 4.2.6.8 and 6.1.1.4'
Cu Cu 0.3201 1.2651 'International Tables Vol C Tables 4.2.6.8 and 6.1.1.4'
Se Se -0.0929 2.2259 'International Tables Vol C Tables 4.2.6.8 and 6.1.1.4'
Sn Sn -0.6537 1.4246 'International Tables Vol C Tables 4.2.6.8 and 6.1.1.4'

loop_
_geom_angle_atom_site_label_1
_geom_angle_atom_site_label_2
_geom_angle_atom_site_label_3
_geom_angle
_geom_angle_site_symmetry_1
_geom_angle_site_symmetry_3
Se1 Sn1 Se3 119.06(5) . .
Se1 Sn1 Se3 119.06(5) . 3
Se3 Sn1 Se3 103.15(9) . 3
Se1 Sn1 Se2 105.11(7) . .
Se3 Sn1 Se2 104.34(6) . .
Se3 Sn1 Se2 104.34(6) 3 .
Sn1 Se1 Cu1 102.40(7) . 3
Sn1 Se1 Cu1 102.40(7) . .
Cu1 Se1 Cu1 63.97(9) 3 .
Sn1 Se1 Ba1 119.55(4) . 5_544
Cu1 Se1 Ba1 124.22(7) 3 5_544
Cu1 Se1 Ba1 72.01(6) . 5_544
Sn1 Se1 Ba1 119.55(4) . 7_544
Cu1 Se1 Ba1 72.01(6) 3 7_544
Cu1 Se1 Ba1 124.22(7) . 7_544
Ba1 Se1 Ba1 110.64(8) 5_544 7_544
Cu1 Se2 Cu1 66.71(10) 5_545 7_545
Cu1 Se2 Sn1 117.48(8) 5_545 .
Cu1 Se2 Sn1 117.48(8) 7_545 .
Cu1 Se2 Ba1 145.54(6) 5_545 7_545
Cu1 Se2 Ba1 84.62(6) 7_545 7_545
Sn1 Se2 Ba1 92.09(4) . 7_545
Cu1 Se2 Ba1 84.62(6) 5_545 5_545
Cu1 Se2 Ba1 145.54(6) 7_545 5_545
Sn1 Se2 Ba1 92.09(4) . 5_545
Ba1 Se2 Ba1 113.24(8) 7_545 5_545
Cu1 Se3 Cu1 131.08(7) 1_556 6
Cu1 Se3 Sn1 105.10(7) 1_556 .
Cu1 Se3 Sn1 116.54(9) 6 .
Cu1 Se3 Ba1 113.95(7) 1_556 .
Cu1 Se3 Ba1 73.79(5) 6 .
Sn1 Se3 Ba1 111.93(6) . .
Cu1 Se3 Ba1 72.57(6) 1_556 5_545
Cu1 Se3 Ba1 82.23(5) 6 5_545
Sn1 Se3 Ba1 90.46(6) . 5_545
Ba1 Se3 Ba1 152.57(4) . 5_545
Se3 Cu1 Se2 131.86(8) 1_554 5_554
Se3 Cu1 Se3 98.23(7) 1_554 6_554
Se2 Cu1 Se3 115.30(8) 5_554 6_554
Se3 Cu1 Se1 110.83(8) 1_554 .
Se2 Cu1 Se1 96.01(9) 5_554 .
Se3 Cu1 Se1 101.21(8) 6_554 .
Se3 Cu1 Cu1 105.04(5) 1_554 3
Se2 Cu1 Cu1 56.64(5) 5_554 3
Se3 Cu1 Cu1 153.10(6) 6_554 3
Se1 Cu1 Cu1 58.01(5) . 3
Se3 Cu1 Ba1 66.57(4) 1_554 5_544
Se2 Cu1 Ba1 159.10(7) 5_554 5_544
Se3 Cu1 Ba1 63.75(4) 6_554 5_544
Se1 Cu1 Ba1 64.90(7) . 5_544
Cu1 Cu1 Ba1 113.73(4) 3 5_544
Se3 Cu1 Ba1 132.12(7) 1_554 .
Se2 Cu1 Ba1 57.09(6) 5_554 .
Se3 Cu1 Ba1 58.98(5) 6_554 .
Se1 Cu1 Ba1 114.53(8) . .
Cu1 Cu1 Ba1 111.22(3) 3 .
Ba1 Cu1 Ba1 121.31(6) 5_544 .
Se3 Ba1 Se3 121.00(8) 2_565 .
Se3 Ba1 Se2 83.49(5) 2_565 6_554
Se3 Ba1 Se2 128.24(3) . 6_554
Se3 Ba1 Se2 128.24(3) 2_565 5_554
Se3 Ba1 Se2 83.49(5) . 5_554
Se2 Ba1 Se2 118.23(8) 6_554 5_554
Se3 Ba1 Se1 71.23(5) 2_565 5
Se3 Ba1 Se1 83.71(6) . 5
Se2 Ba1 Se1 147.11(5) 6_554 5
Se2 Ba1 Se1 67.04(7) 5_554 5
Se3 Ba1 Se1 83.71(6) 2_565 6
Se3 Ba1 Se1 71.23(5) . 6
Se2 Ba1 Se1 67.04(7) 6_554 6
Se2 Ba1 Se1 147.11(5) 5_554 6
Se1 Ba1 Se1 128.05(8) 5 6
Se3 Ba1 Se3 152.57(4) 2_565 6_554
Se3 Ba1 Se3 67.25(6) . 6_554
Se2 Ba1 Se3 73.02(5) 6_554 6_554
Se2 Ba1 Se3 76.70(5) 5_554 6_554
Se1 Ba1 Se3 135.70(3) 5 6_554
Se1 Ba1 Se3 74.32(5) 6 6_554
Se3 Ba1 Se3 67.25(6) 2_565 5_554
Se3 Ba1 Se3 152.57(4) . 5_554
Se2 Ba1 Se3 76.70(5) 6_554 5_554
Se2 Ba1 Se3 73.02(5) 5_554 5_554
Se1 Ba1 Se3 74.32(5) 5 5_554
Se1 Ba1 Se3 135.70(3) 6 5_554
Se3 Ba1 Se3 118.86(8) 6_554 5_554
Se3 Ba1 Cu1 42.46(5) 2_565 5
Se3 Ba1 Cu1 125.11(6) . 5
Se2 Ba1 Cu1 104.04(5) 6_554 5
Se2 Ba1 Cu1 85.80(5) 5_554 5
Se1 Ba1 Cu1 43.09(3) 5 5
Se1 Ba1 Cu1 125.86(5) 6 5
Se3 Ba1 Cu1 157.54(5) 6_554 5
Se3 Ba1 Cu1 40.87(5) 5_554 5
Se3 Ba1 Cu1 125.11(6) 2_565 6
Se3 Ba1 Cu1 42.46(5) . 6
Se2 Ba1 Cu1 85.80(5) 6_554 6
Se2 Ba1 Cu1 104.04(5) 5_554 6
Se1 Ba1 Cu1 125.86(5) 5 6
Se1 Ba1 Cu1 43.09(3) 6 6
Se3 Ba1 Cu1 40.87(5) 6_554 6
Se3 Ba1 Cu1 157.54(5) 5_554 6
Cu1 Ba1 Cu1 161.00(7) 5 6
Se3 Ba1 Cu1 75.53(7) 2_565 2_565
Se3 Ba1 Cu1 160.78(4) . 2_565
Se2 Ba1 Cu1 38.29(3) 6_554 2_565
Se2 Ba1 Cu1 93.49(6) 5_554 2_565
Se1 Ba1 Cu1 112.65(5) 5 2_565
Se1 Ba1 Cu1 103.45(6) 6 2_565
Se3 Ba1 Cu1 93.56(7) 6_554 2_565
Se3 Ba1 Cu1 38.79(4) 5_554 2_565
Cu1 Ba1 Cu1 73.33(6) 5 2_565
Cu1 Ba1 Cu1 121.31(6) 6 2_565
Se3 Ba1 Cu1 160.78(4) 2_565 .
Se3 Ba1 Cu1 75.53(7) . .
Se2 Ba1 Cu1 93.49(6) 6_554 .
Se2 Ba1 Cu1 38.29(3) 5_554 .
Se1 Ba1 Cu1 103.45(6) 5 .
Se1 Ba1 Cu1 112.65(5) 6 .
Se3 Ba1 Cu1 38.79(4) 6_554 .
Se3 Ba1 Cu1 93.56(7) 5_554 .
Cu1 Ba1 Cu1 121.31(6) 5 .
Cu1 Ba1 Cu1 73.33(6) 6 .
Cu1 Ba1 Cu1 90.32(8) 2_565 .

loop_
_geom_bond_atom_site_label_1
_geom_bond_atom_site_label_2
_geom_bond_distance
_geom_bond_site_symmetry_2
Sn1 Se1 2.509(3) .
Sn1 Se3 2.527(2) .
Sn1 Se3 2.527(2) 3
Sn1 Se2 2.545(3) .
Se1 Cu1 2.546(2) 3
Se1 Cu1 2.546(2) .
Se1 Ba1 3.375(2) 5_544
Se1 Ba1 3.375(2) 7_544
Se2 Cu1 2.453(2) 5_545
Se2 Cu1 2.453(2) 7_545
Se2 Ba1 3.323(2) 7_545
Se2 Ba1 3.323(2) 5_545
Se3 Cu1 2.431(3) 1_556
Se3 Cu1 2.492(3) 6
Se3 Ba1 3.311(3) .
Se3 Ba1 3.409(3) 5_545
Cu1 Se3 2.431(3) 1_554
Cu1 Se2 2.453(2) 5_554
Cu1 Se3 2.492(3) 6_554
Cu1 Cu1 2.697(4) 3
Cu1 Ba1 3.545(3) 5_544
Cu1 Ba1 3.941(3) .
Ba1 Se3 3.311(3) 2_565
Ba1 Se2 3.323(2) 6_554
Ba1 Se2 3.323(2) 5_554
Ba1 Se1 3.375(2) 5
Ba1 Se1 3.375(2) 6
Ba1 Se3 3.409(3) 6_554
Ba1 Se3 3.409(3) 5_554
Ba1 Cu1 3.545(3) 5
Ba1 Cu1 3.545(3) 6
Ba1 Cu1 3.941(3) 2_565
